data_4318126
loop_
_publ_author_name
'M. Tyler Caudle'
'Jason B. Benedict'
'Charles K. Mobley'
'Nicholas A. Straessler'
'Thomas L. Groy'

_publ_section_title
;
 Metal Ion Scrambling in Hexanuclear M6(Et2NCO2)12 Complexes (M = Co, Mg).
 Synthesis, Solid State Structure, and Solution Dynamics of Heteronuclear
 ConMg6-n(Et2NCO2)12 Complexes
;
_journal_name_full 'Inorganic Chemistry'
_journal_page_first 3183
_journal_page_last 3190
_journal_paper_doi 10.1021/ic025604d
_journal_volume 41
_journal_year 2002
_chemical_formula_sum 'C60 H120 Co2.68 Mg3.32 N12 O24'
_chemical_formula_weight 1632.49
_chemical_name_systematic
; 
 ? 
;
_space_group_IT_number 68
_symmetry_cell_setting orthorhombic
_symmetry_space_group_name_Hall '-C 2a 2ac'
_symmetry_space_group_name_H-M 'C c c a :2'
_atom_sites_solution_hydrogens geom
_atom_sites_solution_primary direct
_atom_sites_solution_secondary difmap
_audit_creation_method SHELXL-97
_cell_angle_alpha 90.00
_cell_angle_beta 90.00
_cell_angle_gamma 90.00
_cell_formula_units_Z 4
_cell_length_a 20.7534(8)
_cell_length_b 25.1200(10)
_cell_length_c 16.4750(7)
_cell_measurement_reflns_used 7518
_cell_measurement_temperature 298(2)
_cell_measurement_theta_max 26.35
_cell_measurement_theta_min 2.32
_cell_volume 8588.8(6)
_computing_cell_refinement 'SAINT V6.02A'
_computing_data_collection 'SMART V5.624'
_computing_data_reduction 'SAINT V6.02A'
_computing_molecular_graphics 'Bruker SHELXTL Ver. 5.1 (1997)'
_computing_publication_material 'Bruker SHELXTL Ver. 5.1 (1997)'
_computing_structure_refinement 'SHELXL-97 (Sheldrick, 1997)'
_computing_structure_solution 'SHELXS-97 (Sheldrick, 1990)'
_diffrn_ambient_temperature 298(2)
_diffrn_measured_fraction_theta_full 1.000
_diffrn_measured_fraction_theta_max 1.000
_diffrn_measurement_device_type 'Bruker SMART APEX'
_diffrn_measurement_method '\w scan'
_diffrn_radiation_monochromator graphite
_diffrn_radiation_source 'fine-focus sealed tube'
_diffrn_radiation_type MoK\a
_diffrn_radiation_wavelength 0.71073
_diffrn_reflns_av_R_equivalents 0.0572
_diffrn_reflns_av_sigmaI/netI 0.0487
_diffrn_reflns_limit_h_max 26
_diffrn_reflns_limit_h_min -26
_diffrn_reflns_limit_k_max 32
_diffrn_reflns_limit_k_min -32
_diffrn_reflns_limit_l_max 21
_diffrn_reflns_limit_l_min -21
_diffrn_reflns_number 40811
_diffrn_reflns_theta_full 27.48
_diffrn_reflns_theta_max 27.48
_diffrn_reflns_theta_min 1.77
_diffrn_standards_decay_% 0.00
_exptl_absorpt_coefficient_mu 0.610
_exptl_absorpt_correction_T_max 0.7456
_exptl_absorpt_correction_T_min 0.6147
_exptl_absorpt_correction_type empirical
_exptl_absorpt_process_details 'Bruker SADABS'
_exptl_crystal_colour Purple
_exptl_crystal_density_diffrn 1.262
_exptl_crystal_density_method 'not measured'
_exptl_crystal_description Block
_exptl_crystal_F_000 3473
_exptl_crystal_size_max 0.4
_exptl_crystal_size_mid 0.3
_exptl_crystal_size_min 0.2
_refine_diff_density_max 0.256
_refine_diff_density_min -0.209
_refine_diff_density_rms 0.047
_refine_ls_extinction_method none
_refine_ls_goodness_of_fit_ref 0.783
_refine_ls_hydrogen_treatment mixed
_refine_ls_matrix_type full
_refine_ls_number_parameters 248
_refine_ls_number_reflns 4935
_refine_ls_number_restraints 63
_refine_ls_restrained_S_all 0.793
_refine_ls_R_factor_all 0.1033
_refine_ls_R_factor_gt 0.0424
_refine_ls_shift/su_max 0.026
_refine_ls_shift/su_mean 0.001
_refine_ls_structure_factor_coef Fsqd
_refine_ls_weighting_details 'calc w=1/[\s^2^(Fo^2^)+(0.0597P)^2^+0.0000P] where P=(Fo^2^+2Fc^2^)/3'
_refine_ls_weighting_scheme calc
_refine_ls_wR_factor_gt 0.0968
_refine_ls_wR_factor_ref 0.1122
_reflns_number_gt 2110
_reflns_number_total 4935
_reflns_threshold_expression >2sigma(I)
_cod_data_source_file ic025604d_s2_2.cif
_cod_data_source_block Co2.7Mg3.3
_cod_depositor_comments
;
The following automatic conversions were performed:

'_symmetry_cell_setting' value 'Orthorhombic' changed to
'orthorhombic' according to the built-in table from CIF Core
dictionary named 'cif_core.dic' version 2.4.1 from
2010-06-29.

'_exptl_absorpt_correction_type' value 'Empirical'
changed to 'empirical' according to the built-in table from CIF Core
dictionary named 'cif_core.dic' version 2.4.1 from 2010-06-29.

Automatic conversion script
Id: cif_fix_values 1646 2011-03-28 12:23:43Z adriana 
;
_cod_original_sg_symbol_H-M 'C c c a'
_cod_database_code 4318126

loop_
_symmetry_equiv_pos_as_xyz
'x, y, z'
'-x+1/2, -y, z'
'-x, y, -z+1/2'
'x+1/2, -y, -z+1/2'
'x+1/2, y+1/2, z'
'-x+1, -y+1/2, z'
'-x+1/2, y+1/2, -z+1/2'
'x+1, -y+1/2, -z+1/2'
'-x, -y, -z'
'x-1/2, y, -z'
'x, -y, z-1/2'
'-x-1/2, y, z-1/2'
'-x+1/2, -y+1/2, -z'
'x, y+1/2, -z'
'x+1/2, -y+1/2, z-1/2'
'-x, y+1/2, z-1/2'

loop_
_atom_site_label
_atom_site_type_symbol
_atom_site_fract_x
_atom_site_fract_y
_atom_site_fract_z
_atom_site_U_iso_or_equiv
_atom_site_adp_type
_atom_site_occupancy
_atom_site_symmetry_multiplicity
_atom_site_calc_flag
_atom_site_refinement_flags
_atom_site_disorder_assembly
_atom_site_disorder_group
Co1 Co 0.132199(6) 0.203056(4) 0.679852(8) 0.07426(4) Uani 0.6717(2) 1 d P . .
Mg1 Mg 0.132199(6) 0.203056(4) 0.679852(8) 0.07426(4) Uani 0.33 1 d P . .
Mg2 Mg 0.0000 0.161533(10) 0.7500 0.06455(10) Uani 1 2 d S . .
O1 O 0.22141(3) 0.20945(2) 0.72097(4) 0.1105(2) Uani 1 1 d . . .
C1 C 0.25012(6) 0.2500 0.7500 0.0963(4) Uani 1 2 d S . .
N1 N 0.31516(4) 0.2500 0.7500 0.1169(4) Uani 1 2 d SD . .
C2 C 0.35155(5) 0.20705(4) 0.70956(8) 0.1509(5) Uani 1 1 d D . .
H2A H 0.3238 0.1894 0.6706 0.181 Uiso 1 1 calc R . .
H2B H 0.3875 0.2224 0.6800 0.181 Uiso 1 1 calc R . .
C3 C 0.37525(7) 0.16897(5) 0.76559(10) 0.2793(9) Uani 1 1 d D . .
H3A H 0.3962 0.1407 0.7366 0.419 Uiso 1 1 calc R . .
H3B H 0.3401 0.1548 0.7966 0.419 Uiso 1 1 calc R . .
H3C H 0.4056 0.1857 0.8015 0.419 Uiso 1 1 calc R . .
O2 O 0.02974(2) 0.212811(15) 0.65952(3) 0.07005(15) Uani 1 1 d . . .
C4 C 0.0000 0.2500 0.62193(6) 0.0691(3) Uani 1 2 d S . .
N2 N 0.0000 0.2500 0.54034(5) 0.0872(3) Uani 1 2 d SD . .
C5 C 0.03473(4) 0.20927(3) 0.49412(5) 0.1080(3) Uani 1 1 d D . .
H5A H 0.0711 0.1968 0.5258 0.130 Uiso 1 1 calc R . .
H5B H 0.0514 0.2250 0.4446 0.130 Uiso 1 1 calc R . .
C6 C -0.00723(5) 0.16307(4) 0.47300(7) 0.1514(5) Uani 1 1 d D . .
H6A H 0.0168 0.1382 0.4407 0.227 Uiso 1 1 calc R . .
H6B H -0.0439 0.1754 0.4428 0.227 Uiso 1 1 calc R . .
H6C H -0.0215 0.1460 0.5219 0.227 Uiso 1 1 calc R . .
O3 O 0.12957(2) 0.133610(18) 0.62473(3) 0.08899(18) Uani 1 1 d . . .
O4 O 0.03713(2) 0.103075(16) 0.68015(3) 0.08430(17) Uani 1 1 d . . .
C7 C 0.08607(4) 0.09840(3) 0.63678(5) 0.0885(3) Uani 1 1 d . A .
N3 N 0.09483(3) 0.05085(2) 0.59793(4) 0.1253(3) Uani 1 1 d D . .
C8 C 0.15134(7) 0.04155(5) 0.54366(9) 0.1696(5) Uani 0.7301(12) 1 d PD A -1
H8A H 0.1869 0.0638 0.5613 0.204 Uiso 0.7301(12) 1 calc PR A -1
H8B H 0.1648 0.0047 0.5485 0.204 Uiso 0.7301(12) 1 calc PR A -1
C9 C 0.13707(7) 0.05308(6) 0.45915(10) 0.1974(8) Uani 0.7301(12) 1 d PD A -1
H9A H 0.1736 0.0439 0.4262 0.296 Uiso 0.7301(12) 1 calc PR A -1
H9B H 0.1278 0.0903 0.4532 0.296 Uiso 0.7301(12) 1 calc PR A -1
H9C H 0.1004 0.0326 0.4422 0.296 Uiso 0.7301(12) 1 calc PR A -1
C8' C 0.14711(15) 0.04335(15) 0.5388(2) 0.1696(5) Uani 0.27 1 d PD A -2
H8C H 0.1382 0.0136 0.5030 0.204 Uiso 0.2699(12) 1 calc PR A -2
H8D H 0.1535 0.0752 0.5064 0.204 Uiso 0.2699(12) 1 calc PR A -2
C9' C 0.20260(16) 0.03269(17) 0.5896(2) 0.1974(8) Uani 0.27 1 d PD A -2
H9D H 0.1898 0.0333 0.6456 0.296 Uiso 0.2699(12) 1 calc PR A -2
H9E H 0.2348 0.0594 0.5804 0.296 Uiso 0.2699(12) 1 calc PR A -2
H9F H 0.2199 -0.0017 0.5765 0.296 Uiso 0.2699(12) 1 calc PR A -2
C10 C 0.04826(5) 0.00701(3) 0.60906(6) 0.1410(4) Uani 1 1 d D A .
H10A H 0.0062 0.0218 0.6216 0.169 Uiso 1 1 calc R . .
H10B H 0.0446 -0.0129 0.5588 0.169 Uiso 1 1 calc R . .
C11 C 0.06748(6) -0.02869(4) 0.67350(8) 0.2212(8) Uani 1 1 d D . .
H11A H 0.0359 -0.0563 0.6793 0.332 Uiso 1 1 calc R A .
H11B H 0.0709 -0.0092 0.7234 0.332 Uiso 1 1 calc R . .
H11C H 0.1085 -0.0442 0.6605 0.332 Uiso 1 1 calc R . .
O5 O 0.09714(2) 0.178265(17) 0.79023(3) 0.07664(16) Uani 1 1 d . . .
O6 O 0.14155(3) 0.230520(18) 0.88536(3) 0.08853(19) Uani 1 1 d . . .
C12 C 0.12914(4) 0.18514(3) 0.85676(5) 0.0804(3) Uani 1 1 d . . .
N4 N 0.14969(3) 0.14243(2) 0.89755(4) 0.1076(3) Uani 1 1 d D . .
C13 C 0.13973(5) 0.08867(3) 0.86513(7) 0.1354(4) Uani 1 1 d D . .
H13A H 0.1009 0.0886 0.8324 0.162 Uiso 1 1 calc R . .
H13B H 0.1330 0.0644 0.9101 0.162 Uiso 1 1 calc R . .
C14 C 0.19419(5) 0.06856(4) 0.81482(8) 0.1805(6) Uani 1 1 d D . .
H14A H 0.1838 0.0338 0.7943 0.271 Uiso 1 1 calc R . .
H14B H 0.2324 0.0665 0.8475 0.271 Uiso 1 1 calc R . .
H14C H 0.2014 0.0924 0.7702 0.271 Uiso 1 1 calc R . .
C15 C 0.18507(5) 0.14949(4) 0.97522(7) 0.1567(5) Uani 1 1 d D . .
H15A H 0.1621 0.1749 1.0088 0.188 Uiso 1 1 calc R . .
H15B H 0.1861 0.1158 1.0040 0.188 Uiso 1 1 calc R . .
C16 C 0.24990(6) 0.16786(5) 0.96318(8) 0.1987(6) Uani 1 1 d D . .
H16A H 0.2701 0.1734 1.0149 0.298 Uiso 1 1 calc R . .
H16B H 0.2492 0.2008 0.9336 0.298 Uiso 1 1 calc R . .
H16C H 0.2737 0.1417 0.9330 0.298 Uiso 1 1 calc R . .

loop_
_atom_site_aniso_label
_atom_site_aniso_U_11
_atom_site_aniso_U_22
_atom_site_aniso_U_33
_atom_site_aniso_U_23
_atom_site_aniso_U_13
_atom_site_aniso_U_12
Co1 0.08775(8) 0.05098(6) 0.08406(8) -0.00870(6) 0.00810(7) -0.00647(6)
Mg1 0.08775(8) 0.05098(6) 0.08406(8) -0.00870(6) 0.00810(7) -0.00647(6)
Mg2 0.0830(2) 0.03991(14) 0.07077(19) 0.000 0.00649(18) 0.000
O1 0.1003(4) 0.0891(4) 0.1421(5) -0.0058(4) -0.0072(4) -0.0115(3)
C1 0.0883(7) 0.0963(7) 0.1043(8) -0.0074(7) 0.000 0.000
N1 0.0793(6) 0.1141(7) 0.1572(9) -0.0406(7) 0.000 0.000
C2 0.1086(7) 0.1469(9) 0.1973(10) -0.0587(7) 0.0173(7) 0.0089(6)
C3 0.3419(18) 0.2092(12) 0.2869(19) -0.0391(14) -0.0327(15) 0.1524(10)
O2 0.0883(3) 0.0491(2) 0.0728(3) 0.0013(2) 0.0049(3) -0.0021(2)
C4 0.0846(6) 0.0503(5) 0.0725(6) 0.000 0.000 -0.0107(5)
N2 0.1211(7) 0.0773(5) 0.0632(5) 0.000 0.000 0.0064(5)
C5 0.1464(7) 0.1002(6) 0.0776(5) -0.0163(5) 0.0096(6) 0.0013(5)
C6 0.1822(10) 0.1186(7) 0.1533(9) -0.0514(6) 0.0006(8) -0.0085(7)
O3 0.1035(4) 0.0560(3) 0.1075(4) -0.0179(3) 0.0244(3) -0.0064(3)
O4 0.1028(3) 0.0518(2) 0.0983(3) -0.0117(2) 0.0219(3) -0.0048(2)
C7 0.1130(6) 0.0506(4) 0.1018(5) -0.0148(4) 0.0157(5) 0.0011(4)
N3 0.1400(5) 0.0644(4) 0.1714(6) -0.0409(4) 0.0652(5) -0.0169(4)
C8 0.1929(10) 0.0956(6) 0.2204(10) -0.0649(7) 0.0509(9) -0.0345(7)
C9 0.1938(13) 0.1644(13) 0.2341(15) -0.0815(12) 0.0893(11) -0.0571(10)
C8' 0.1929(10) 0.0956(6) 0.2204(10) -0.0649(7) 0.0509(9) -0.0345(7)
C9' 0.1938(13) 0.1644(13) 0.2341(15) -0.0815(12) 0.0893(11) -0.0571(10)
C10 0.1697(9) 0.0705(5) 0.1828(9) -0.0361(6) 0.0551(7) -0.0205(5)
C11 0.2572(15) 0.1247(9) 0.2816(16) 0.0520(10) 0.0439(13) -0.0140(10)
O5 0.0913(3) 0.0611(2) 0.0775(3) -0.0005(2) -0.0046(3) 0.0068(3)
O6 0.1097(4) 0.0613(3) 0.0946(3) -0.0068(3) -0.0175(3) 0.0165(3)
C12 0.0916(5) 0.0622(4) 0.0875(5) 0.0040(4) 0.0014(4) 0.0156(4)
N4 0.1462(6) 0.0664(4) 0.1101(5) 0.0084(4) -0.0365(4) 0.0195(4)
C13 0.1751(9) 0.0603(5) 0.1707(9) 0.0144(6) -0.0376(7) 0.0136(5)
C14 0.1913(10) 0.1060(7) 0.2443(13) -0.0536(8) -0.0352(10) 0.0550(7)
C15 0.1766(10) 0.1135(7) 0.1801(9) 0.0228(7) -0.0579(8) 0.0207(7)
C16 0.2115(11) 0.1903(11) 0.1943(11) -0.0368(10) -0.0664(9) 0.0796(9)

loop_
_atom_type_symbol
_atom_type_description
_atom_type_scat_dispersion_real
_atom_type_scat_dispersion_imag
_atom_type_scat_source
C C 0.0033 0.0016 'International Tables Vol C Tables 4.2.6.8 and 6.1.1.4'
H H 0.0000 0.0000 'International Tables Vol C Tables 4.2.6.8 and 6.1.1.4'
N N 0.0061 0.0033 'International Tables Vol C Tables 4.2.6.8 and 6.1.1.4'
O O 0.0106 0.0060 'International Tables Vol C Tables 4.2.6.8 and 6.1.1.4'
Mg Mg 0.0486 0.0363 'International Tables Vol C Tables 4.2.6.8 and 6.1.1.4'
Co Co 0.3494 0.9721 'International Tables Vol C Tables 4.2.6.8 and 6.1.1.4'

loop_
_geom_angle_atom_site_label_1
_geom_angle_atom_site_label_2
_geom_angle_atom_site_label_3
_geom_angle
_geom_angle_site_symmetry_1
_geom_angle_site_symmetry_3
_geom_angle_publ_flag
O3 Co1 O1 104.84(2) . . ?
O3 Co1 O6 119.73(2) . 8_456 ?
O1 Co1 O6 91.46(2) . 8_456 ?
O3 Co1 O5 97.46(2) . . ?
O1 Co1 O5 93.04(2) . . ?
O6 Co1 O5 139.88(2) 8_456 . ?
O3 Co1 O2 90.097(18) . . ?
O1 Co1 O2 164.25(2) . . ?
O6 Co1 O2 85.273(19) 8_456 . ?
O5 Co1 O2 79.840(18) . . ?
O3 Co1 Mg2 81.475(15) . . ?
O1 Co1 Mg2 135.683(19) . . ?
O6 Co1 Mg2 123.969(16) 8_456 . ?
O5 Co1 Mg2 42.927(14) . . ?
O2 Co1 Mg2 40.571(12) . . ?
O3 Co1 Mg1 163.005(16) . 8_456 ?
O1 Co1 Mg1 72.680(17) . 8_456 ?
O6 Co1 Mg1 77.262(15) 8_456 8_456 ?
O5 Co1 Mg1 66.240(13) . 8_456 ?
O2 Co1 Mg1 91.571(11) . 8_456 ?
Mg2 Co1 Mg1 88.838(5) . 8_456 ?
O4 Mg2 O4 86.65(3) 3_556 . ?
O4 Mg2 O2 85.881(17) 3_556 3_556 ?
O4 Mg2 O2 168.425(19) . 3_556 ?
O4 Mg2 O2 168.425(19) 3_556 . ?
O4 Mg2 O2 85.881(17) . . ?
O2 Mg2 O2 102.79(3) 3_556 . ?
O4 Mg2 O5 108.811(19) 3_556 . ?
O4 Mg2 O5 87.721(19) . . ?
O2 Mg2 O5 86.338(19) 3_556 . ?
O2 Mg2 O5 79.713(18) . . ?
O4 Mg2 O5 87.721(19) 3_556 3_556 ?
O4 Mg2 O5 108.811(19) . 3_556 ?
O2 Mg2 O5 79.713(18) 3_556 3_556 ?
O2 Mg2 O5 86.338(18) . 3_556 ?
O5 Mg2 O5 157.59(3) . 3_556 ?
O4 Mg2 Co1 141.395(15) 3_556 . ?
O4 Mg2 Co1 72.521(14) . . ?
O2 Mg2 Co1 108.554(15) 3_556 . ?
O2 Mg2 Co1 43.043(13) . . ?
O5 Mg2 Co1 40.318(13) . . ?
O5 Mg2 Co1 129.345(14) 3_556 . ?
O4 Mg2 Co1 72.521(14) 3_556 3_556 ?
O4 Mg2 Co1 141.395(15) . 3_556 ?
O2 Mg2 Co1 43.043(13) 3_556 3_556 ?
O2 Mg2 Co1 108.554(15) . 3_556 ?
O5 Mg2 Co1 129.345(14) . 3_556 ?
O5 Mg2 Co1 40.318(13) 3_556 3_556 ?
Co1 Mg2 Co1 141.382(10) . 3_556 ?
O4 Mg2 Mg1 72.521(14) 3_556 3_556 ?
O4 Mg2 Mg1 141.395(15) . 3_556 ?
O2 Mg2 Mg1 43.043(13) 3_556 3_556 ?
O2 Mg2 Mg1 108.554(15) . 3_556 ?
O5 Mg2 Mg1 129.345(14) . 3_556 ?
O5 Mg2 Mg1 40.318(13) 3_556 3_556 ?
Co1 Mg2 Mg1 141.382(10) . 3_556 ?
Co1 Mg2 Mg1 0.000(2) 3_556 3_556 ?
C1 O1 Co1 129.17(6) . . ?
O1 C1 O1 124.21(11) . 8_456 ?
O1 C1 N1 117.90(5) . . ?
O1 C1 N1 117.90(5) 8_456 . ?
C1 N1 C2 120.78(5) . . ?
C1 N1 C2 120.78(5) . 8_456 ?
C2 N1 C2 118.44(10) . 8_456 ?
C3 C2 N1 112.15(10) . . ?
C4 O2 Mg2 131.37(4) . . ?
C4 O2 Co1 129.11(3) . . ?
Mg2 O2 Co1 96.386(18) . . ?
O2 C4 O2 122.10(9) . 6_455 ?
O2 C4 N2 118.95(4) . . ?
O2 C4 N2 118.95(4) 6_455 . ?
C4 N2 C5 121.32(4) . . ?
C4 N2 C5 121.32(4) . 6_455 ?
C5 N2 C5 117.36(9) . 6_455 ?
N2 C5 C6 112.17(7) . . ?
C7 O3 Co1 124.13(5) . . ?
C7 O4 Mg2 134.91(4) . . ?
O4 C7 O3 126.75(6) . . ?
O4 C7 N3 117.31(7) . . ?
O3 C7 N3 115.94(7) . . ?
C7 N3 C8' 121.36(16) . . ?
C7 N3 C10 120.41(7) . . ?
C8' N3 C10 118.02(15) . . ?
C7 N3 C8 121.43(8) . . ?
C8' N3 C8 4.85(15) . . ?
C10 N3 C8 118.16(8) . . ?
C9 C8 N3 112.50(12) . . ?
C9' C8' N3 103.1(3) . . ?
C11 C10 N3 111.90(9) . . ?
C12 O5 Co1 121.85(5) . . ?
C12 O5 Mg2 139.84(5) . . ?
Co1 O5 Mg2 96.756(19) . . ?
C12 O6 Mg1 122.39(5) . 8_456 ?
C12 O6 Co1 122.39(5) . 8_456 ?
Mg1 O6 Co1 0.000(10) 8_456 8_456 ?
O6 C12 O5 122.87(7) . . ?
O6 C12 N4 118.24(7) . . ?
O5 C12 N4 118.89(6) . . ?
C12 N4 C13 120.74(7) . . ?
C12 N4 C15 119.68(7) . . ?
C13 N4 C15 119.54(7) . . ?
N4 C13 C14 114.07(8) . . ?
C16 C15 N4 112.48(9) . . ?

loop_
_geom_bond_atom_site_label_1
_geom_bond_atom_site_label_2
_geom_bond_distance
_geom_bond_site_symmetry_2
_geom_bond_publ_flag
Co1 O3 1.9674(5) . ?
Co1 O1 1.9781(6) . ?
Co1 O6 1.9940(5) 8_456 ?
Co1 O5 2.0553(5) . ?
Co1 O2 2.1665(5) . ?
Co1 Mg2 3.15449(18) . ?
Co1 Mg1 3.3022(3) 8_456 ?
Mg2 O4 2.0185(5) 3_556 ?
Mg2 O4 2.0185(5) . ?
Mg2 O2 2.0645(5) 3_556 ?
Mg2 O2 2.0645(5) . ?
Mg2 O5 2.1634(5) . ?
Mg2 O5 2.1634(5) 3_556 ?
Mg2 Co1 3.15449(18) 3_556 ?
Mg2 Mg1 3.15449(18) 3_556 ?
O1 C1 1.2732(8) . ?
C1 O1 1.2732(8) 8_456 ?
C1 N1 1.3498(15) . ?
N1 C2 1.4759(11) . ?
N1 C2 1.4759(11) 8_456 ?
C2 C3 1.4173(18) . ?
O2 C4 1.2795(6) . ?
C4 O2 1.2795(6) 6_455 ?
C4 N2 1.3441(13) . ?
N2 C5 1.4649(9) . ?
N2 C5 1.4649(9) 6_455 ?
C5 C6 1.4920(12) . ?
O3 C7 1.2794(9) . ?
O4 C7 1.2473(9) . ?
C7 N3 1.3673(9) . ?
N3 C8' 1.471(3) . ?
N3 C10 1.4766(11) . ?
N3 C8 1.4931(16) . ?
C8 C9 1.453(2) . ?
C8' C9' 1.449(5) . ?
C10 C11 1.4460(16) . ?
O5 C12 1.2930(9) . ?
O6 C12 1.2602(9) . ?
O6 Mg1 1.9940(5) 8_456 ?
O6 Co1 1.9940(5) 8_456 ?
C12 N4 1.3358(10) . ?
N4 C13 1.4670(10) . ?
N4 C15 1.4860(12) . ?
C13 C14 1.4898(15) . ?
C15 C16 1.4360(15) . ?

loop_
_geom_torsion_atom_site_label_1
_geom_torsion_atom_site_label_2
_geom_torsion_atom_site_label_3
_geom_torsion_atom_site_label_4
_geom_torsion
_geom_torsion_site_symmetry_1
_geom_torsion_site_symmetry_2
_geom_torsion_site_symmetry_3
_geom_torsion_site_symmetry_4
_geom_torsion_publ_flag
O3 Co1 Mg2 O4 63.36(3) . . . 3_556 ?
O1 Co1 Mg2 O4 -39.18(3) . . . 3_556 ?
O6 Co1 Mg2 O4 -176.39(3) 8_456 . . 3_556 ?
O5 Co1 Mg2 O4 -47.37(3) . . . 3_556 ?
O2 Co1 Mg2 O4 163.60(3) . . . 3_556 ?
Mg1 Co1 Mg2 O4 -102.63(2) 8_456 . . 3_556 ?
O3 Co1 Mg2 O4 2.88(2) . . . . ?
O1 Co1 Mg2 O4 -99.66(3) . . . . ?
O6 Co1 Mg2 O4 123.12(2) 8_456 . . . ?
O5 Co1 Mg2 O4 -107.86(2) . . . . ?
O2 Co1 Mg2 O4 103.11(2) . . . . ?
Mg1 Co1 Mg2 O4 -163.113(15) 8_456 . . . ?
O3 Co1 Mg2 O2 170.76(2) . . . 3_556 ?
O1 Co1 Mg2 O2 68.21(3) . . . 3_556 ?
O6 Co1 Mg2 O2 -69.00(2) 8_456 . . 3_556 ?
O5 Co1 Mg2 O2 60.02(2) . . . 3_556 ?
O2 Co1 Mg2 O2 -89.01(3) . . . 3_556 ?
Mg1 Co1 Mg2 O2 4.766(14) 8_456 . . 3_556 ?
O3 Co1 Mg2 O2 -100.24(2) . . . . ?
O1 Co1 Mg2 O2 157.22(3) . . . . ?
O6 Co1 Mg2 O2 20.01(2) 8_456 . . . ?
O5 Co1 Mg2 O2 149.03(3) . . . . ?
Mg1 Co1 Mg2 O2 93.775(18) 8_456 . . . ?
O3 Co1 Mg2 O5 110.73(2) . . . . ?
O1 Co1 Mg2 O5 8.19(3) . . . . ?
O6 Co1 Mg2 O5 -129.02(3) 8_456 . . . ?
O2 Co1 Mg2 O5 -149.03(3) . . . . ?
Mg1 Co1 Mg2 O5 -55.256(19) 8_456 . . . ?
O3 Co1 Mg2 O5 -97.43(2) . . . 3_556 ?
O1 Co1 Mg2 O5 160.03(3) . . . 3_556 ?
O6 Co1 Mg2 O5 22.81(3) 8_456 . . 3_556 ?
O5 Co1 Mg2 O5 151.83(3) . . . 3_556 ?
O2 Co1 Mg2 O5 2.80(2) . . . 3_556 ?
Mg1 Co1 Mg2 O5 96.576(19) 8_456 . . 3_556 ?
O3 Co1 Mg2 Co1 -153.831(15) . . . 3_556 ?
O1 Co1 Mg2 Co1 103.63(2) . . . 3_556 ?
O6 Co1 Mg2 Co1 -33.585(18) 8_456 . . 3_556 ?
O5 Co1 Mg2 Co1 95.435(19) . . . 3_556 ?
O2 Co1 Mg2 Co1 -53.596(17) . . . 3_556 ?
Mg1 Co1 Mg2 Co1 40.179(3) 8_456 . . 3_556 ?
O3 Co1 Mg2 Mg1 -153.831(15) . . . 3_556 ?
O1 Co1 Mg2 Mg1 103.63(2) . . . 3_556 ?
O6 Co1 Mg2 Mg1 -33.585(18) 8_456 . . 3_556 ?
O5 Co1 Mg2 Mg1 95.435(19) . . . 3_556 ?
O2 Co1 Mg2 Mg1 -53.596(17) . . . 3_556 ?
Mg1 Co1 Mg2 Mg1 40.179(3) 8_456 . . 3_556 ?
O3 Co1 O1 C1 168.33(5) . . . . ?
O6 Co1 O1 C1 47.00(6) 8_456 . . . ?
O5 Co1 O1 C1 -93.12(6) . . . . ?
O2 Co1 O1 C1 -30.68(12) . . . . ?
Mg2 Co1 O1 C1 -98.70(5) . . . . ?
Mg1 Co1 O1 C1 -29.18(5) 8_456 . . . ?
Co1 O1 C1 O1 20.81(4) . . . 8_456 ?
Co1 O1 C1 N1 -159.19(4) . . . . ?
O1 C1 N1 C2 6.54(6) . . . . ?
O1 C1 N1 C2 -173.46(6) 8_456 . . . ?
O1 C1 N1 C2 -173.46(6) . . . 8_456 ?
O1 C1 N1 C2 6.54(6) 8_456 . . 8_456 ?
C1 N1 C2 C3 -101.17(9) . . . . ?
C2 N1 C2 C3 78.83(9) 8_456 . . . ?
O4 Mg2 O2 C4 80.65(11) 3_556 . . . ?
O4 Mg2 O2 C4 130.56(6) . . . . ?
O2 Mg2 O2 C4 -57.19(5) 3_556 . . . ?
O5 Mg2 O2 C4 -141.01(6) . . . . ?
O5 Mg2 O2 C4 21.38(6) 3_556 . . . ?
Co1 Mg2 O2 C4 -160.79(6) . . . . ?
Co1 Mg2 O2 C4 -12.78(6) 3_556 . . . ?
Mg1 Mg2 O2 C4 -12.78(6) 3_556 . . . ?
O4 Mg2 O2 Co1 -118.57(10) 3_556 . . . ?
O4 Mg2 O2 Co1 -68.649(19) . . . . ?
O2 Mg2 O2 Co1 103.592(18) 3_556 . . . ?
O5 Mg2 O2 Co1 19.779(17) . . . . ?
O5 Mg2 O2 Co1 -177.829(18) 3_556 . . . ?
Co1 Mg2 O2 Co1 148.004(10) 3_556 . . . ?
Mg1 Mg2 O2 Co1 148.004(10) 3_556 . . . ?
O3 Co1 O2 C4 -121.85(6) . . . . ?
O1 Co1 O2 C4 76.50(10) . . . . ?
O6 Co1 O2 C4 -2.02(6) 8_456 . . . ?
O5 Co1 O2 C4 140.58(6) . . . . ?
Mg2 Co1 O2 C4 161.44(7) . . . . ?
Mg1 Co1 O2 C4 75.06(6) 8_456 . . . ?
O3 Co1 O2 Mg2 76.71(2) . . . . ?
O1 Co1 O2 Mg2 -84.94(8) . . . . ?
O6 Co1 O2 Mg2 -163.46(2) 8_456 . . . ?
O5 Co1 O2 Mg2 -20.857(18) . . . . ?
Mg1 Co1 O2 Mg2 -86.376(15) 8_456 . . . ?
Mg2 O2 C4 O2 52.24(4) . . . 6_455 ?
Co1 O2 C4 O2 -102.83(5) . . . 6_455 ?
Mg2 O2 C4 N2 -127.76(4) . . . . ?
Co1 O2 C4 N2 77.17(5) . . . . ?
O2 C4 N2 C5 -1.71(5) . . . . ?
O2 C4 N2 C5 178.29(5) 6_455 . . . ?
O2 C4 N2 C5 178.29(5) . . . 6_455 ?
O2 C4 N2 C5 -1.71(5) 6_455 . . 6_455 ?
C4 N2 C5 C6 92.68(7) . . . . ?
C5 N2 C5 C6 -87.32(7) 6_455 . . . ?
O1 Co1 O3 C7 130.52(6) . . . . ?
O6 Co1 O3 C7 -129.02(6) 8_456 . . . ?
O5 Co1 O3 C7 35.36(6) . . . . ?
O2 Co1 O3 C7 -44.41(6) . . . . ?
Mg2 Co1 O3 C7 -4.61(6) . . . . ?
Mg1 Co1 O3 C7 51.29(9) 8_456 . . . ?
O4 Mg2 O4 C7 -149.67(8) 3_556 . . . ?
O2 Mg2 O4 C7 -99.81(11) 3_556 . . . ?
O2 Mg2 O4 C7 39.18(7) . . . . ?
O5 Mg2 O4 C7 -40.66(7) . . . . ?
O5 Mg2 O4 C7 123.89(7) 3_556 . . . ?
Co1 Mg2 O4 C7 -2.62(7) . . . . ?
Co1 Mg2 O4 C7 154.09(6) 3_556 . . . ?
Mg1 Mg2 O4 C7 154.09(6) 3_556 . . . ?
Mg2 O4 C7 O3 0.02(13) . . . . ?
Mg2 O4 C7 N3 179.80(5) . . . . ?
Co1 O3 C7 O4 4.79(11) . . . . ?
Co1 O3 C7 N3 -174.98(5) . . . . ?
O4 C7 N3 C8' 173.39(17) . . . . ?
O3 C7 N3 C8' -6.81(19) . . . . ?
O4 C7 N3 C10 -1.15(12) . . . . ?
O3 C7 N3 C10 178.65(7) . . . . ?
O4 C7 N3 C8 179.08(9) . . . . ?
O3 C7 N3 C8 -1.13(12) . . . . ?
C7 N3 C8 C9 -93.49(13) . . . . ?
C8' N3 C8 C9 -2.9(19) . . . . ?
C10 N3 C8 C9 86.73(13) . . . . ?
C7 N3 C8' C9' 81.6(3) . . . . ?
C10 N3 C8' C9' -103.7(3) . . . . ?
C8 N3 C8' C9' -10.7(17) . . . . ?
C7 N3 C10 C11 -93.29(10) . . . . ?
C8' N3 C10 C11 91.98(18) . . . . ?
C8 N3 C10 C11 86.49(12) . . . . ?
O3 Co1 O5 C12 122.72(5) . . . . ?
O1 Co1 O5 C12 17.32(5) . . . . ?
O6 Co1 O5 C12 -78.56(6) 8_456 . . . ?
O2 Co1 O5 C12 -148.53(5) . . . . ?
Mg2 Co1 O5 C12 -168.40(6) . . . . ?
Mg1 Co1 O5 C12 -52.25(5) 8_456 . . . ?
O3 Co1 O5 Mg2 -68.88(2) . . . . ?
O1 Co1 O5 Mg2 -174.28(2) . . . . ?
O6 Co1 O5 Mg2 89.84(3) 8_456 . . . ?
O2 Co1 O5 Mg2 19.877(17) . . . . ?
Mg1 Co1 O5 Mg2 116.153(18) 8_456 . . . ?
O4 Mg2 O5 C12 -44.37(7) 3_556 . . . ?
O4 Mg2 O5 C12 -130.04(7) . . . . ?
O2 Mg2 O5 C12 40.02(7) 3_556 . . . ?
O2 Mg2 O5 C12 143.73(7) . . . . ?
O5 Mg2 O5 C12 91.36(7) 3_556 . . . ?
Co1 Mg2 O5 C12 164.65(8) . . . . ?
Co1 Mg2 O5 C12 38.10(7) 3_556 . . . ?
Mg1 Mg2 O5 C12 38.10(7) 3_556 . . . ?
O4 Mg2 O5 Co1 150.987(18) 3_556 . . . ?
O4 Mg2 O5 Co1 65.31(2) . . . . ?
O2 Mg2 O5 Co1 -124.627(19) 3_556 . . . ?
O2 Mg2 O5 Co1 -20.914(18) . . . . ?
O5 Mg2 O5 Co1 -73.287(13) 3_556 . . . ?
Co1 Mg2 O5 Co1 -126.543(16) 3_556 . . . ?
Mg1 Mg2 O5 Co1 -126.543(16) 3_556 . . . ?
Mg1 O6 C12 O5 -14.84(10) 8_456 . . . ?
Co1 O6 C12 O5 -14.84(10) 8_456 . . . ?
Mg1 O6 C12 N4 165.66(5) 8_456 . . . ?
Co1 O6 C12 N4 165.66(5) 8_456 . . . ?
Co1 O5 C12 O6 64.97(9) . . . . ?
Mg2 O5 C12 O6 -97.00(9) . . . . ?
Co1 O5 C12 N4 -115.54(7) . . . . ?
Mg2 O5 C12 N4 82.50(9) . . . . ?
O6 C12 N4 C13 -176.72(7) . . . . ?
O5 C12 N4 C13 3.76(11) . . . . ?
O6 C12 N4 C15 1.09(11) . . . . ?
O5 C12 N4 C15 -178.43(7) . . . . ?
C12 N4 C13 C14 91.89(10) . . . . ?
C15 N4 C13 C14 -85.92(11) . . . . ?
C12 N4 C15 C16 -74.25(11) . . . . ?
C13 N4 C15 C16 103.59(10) . . . . ?
